data_1529023
loop_
_publ_author_name
'Yamane, H.'
'Kaminaga, Y.'
'Abe, S.'
'Yamada, T.'

_publ_section_title
;
 Preparation, crystal structure, and photoluminescence of Ca2 Sn
 O4:Eu(3+), Y(3+)
;
_journal_name_full 'Journal of Solid State Chemistry'
_journal_page_first 2559
_journal_page_last 2564
_journal_volume 181
_journal_year 2008
_chemical_formula_sum 'Ca1.9 Eu0.2 O4 Sn0.9'
_chemical_name_systematic 'Ca1.9 Eu0.2 Sn0.9 O4'
_space_group_IT_number 55
_symmetry_space_group_name_Hall '-P 2 2ab'
_symmetry_space_group_name_H-M 'P b a m'
_cell_angle_alpha 90
_cell_angle_beta 90
_cell_angle_gamma 90
_cell_formula_units_Z 2
_cell_length_a 5.76322
_cell_length_b 9.7997
_cell_length_c 3.28937
_cell_volume 185.776
_citation_journal_id_ASTM JSSCBI
_cod_data_source_file Yamane_JSSCBI_2008_1582.cif
_cod_data_source_block Ca1.9Eu0.2O4Sn0.9
_cod_original_cell_volume 185.7765
_cod_database_code 1529023

loop_
_symmetry_equiv_pos_as_xyz
x,y,z
-x,-y,z
x+1/2,-y+1/2,-z
-x+1/2,y+1/2,-z
-x,-y,-z
x,y,-z
-x-1/2,y-1/2,z
x-1/2,-y-1/2,z

loop_
_atom_site_label
_atom_site_type_symbol
_atom_site_fract_x
_atom_site_fract_y
_atom_site_fract_z
_atom_site_occupancy
_atom_site_U_iso_or_equiv
Ca1 Ca+2 0.0687 0.3182 0.5 0.95 0.0
Eu2 Eu+3 0 0 0 0.1 0.0
O2 O-2 0.3613 0.3061 0 1 0.0
O1 O-2 0.2312 0.0491 0.5 1 0.0
Sn1 Sn+4 0 0 0 0.9 0.0
Eu2 Eu+3 0.0687 0.3182 0.5 0.05 0.0
